data_7124503
loop_
_publ_author_name
'Hu, Kun'
'Liu, Chensi'
'Li, Jingui'
'Liang, Fupei'

_publ_section_title
;
 Copper(ii) complexes based on quinoline-derived Schiff-base ligands:
 synthesis, characterization, HSA/DNA binding ability, and anticancer
 activity.
;
_journal_issue 10
_journal_name_full MedChemComm
_journal_page_first 1663
_journal_page_last 1672
_journal_paper_doi 10.1039/c8md00223a
_journal_volume 9
_journal_year 2018
_chemical_formula_moiety 'C19 H16 Cl2 Cu N2 O2'
_chemical_formula_sum 'C19 H16 Cl2 Cu N2 O2'
_chemical_formula_weight 438.78
_space_group_crystal_system monoclinic
_space_group_IT_number 14
_space_group_name_Hall '-P 2yn'
_space_group_name_H-M_alt 'P 1 21/n 1'
_symmetry_space_group_name_Hall '-P 2yn'
_symmetry_space_group_name_H-M 'P 1 21/n 1'
_atom_sites_solution_hydrogens geom
_atom_sites_solution_primary direct
_atom_sites_solution_secondary difmap
_audit_creation_date 2016-06-17
_audit_creation_method
;
Olex2 1.2
(compiled 2016.02.19 svn.r3266 for OlexSys, GUI svn.r5155)
;
_audit_update_record
;
2017-11-26 deposited with the CCDC.
2018-09-19 downloaded from the CCDC.
;
_cell_angle_alpha 90.00
_cell_angle_beta 101.907(13)
_cell_angle_gamma 90.00
_cell_formula_units_Z 4
_cell_length_a 9.784(8)
_cell_length_b 12.520(11)
_cell_length_c 15.403(13)
_cell_measurement_reflns_used 7848
_cell_measurement_temperature 296(2)
_cell_measurement_theta_max 26.439
_cell_measurement_theta_min 2.273
_cell_volume 1846(3)
_computing_cell_refinement 'SAINT v8.27A (Bruker, 2012)'
_computing_data_reduction 'SAINT v8.27A (Bruker, 2012)'
_computing_molecular_graphics 'Olex2 (Dolomanov et al., 2009)'
_computing_publication_material 'Olex2 (Dolomanov et al., 2009)'
_computing_structure_refinement 'XL (Sheldrick, 2008)'
_computing_structure_solution 'XS (Sheldrick, 2008)'
_diffrn_ambient_temperature 296.15
_diffrn_measured_fraction_theta_full 0.990
_diffrn_measured_fraction_theta_max 0.990
_diffrn_measurement_device_type 'Bruker APEX-II CCD'
_diffrn_measurement_method '\f and \w scans'
_diffrn_radiation_monochromator graphite
_diffrn_radiation_type MoK\a
_diffrn_radiation_wavelength 0.71073
_diffrn_reflns_av_R_equivalents 0.0361
_diffrn_reflns_av_unetI/netI 0.0249
_diffrn_reflns_limit_h_max 12
_diffrn_reflns_limit_h_min -12
_diffrn_reflns_limit_k_max 15
_diffrn_reflns_limit_k_min -15
_diffrn_reflns_limit_l_max 19
_diffrn_reflns_limit_l_min -19
_diffrn_reflns_number 21771
_diffrn_reflns_theta_full 26.52
_diffrn_reflns_theta_max 26.52
_diffrn_reflns_theta_min 2.11
_diffrn_source 'fine-focus sealed tube'
_diffrn_standards_number 0
_exptl_absorpt_coefficient_mu 1.488
_exptl_absorpt_correction_type none
_exptl_crystal_colour green
_exptl_crystal_density_diffrn 1.579
_exptl_crystal_density_method 'not measured'
_exptl_crystal_description block
_exptl_crystal_F_000 892
_refine_diff_density_max 0.304
_refine_diff_density_min -0.236
_refine_diff_density_rms 0.053
_refine_ls_extinction_method none
_refine_ls_goodness_of_fit_ref 1.047
_refine_ls_hydrogen_treatment constr
_refine_ls_matrix_type full
_refine_ls_number_parameters 236
_refine_ls_number_reflns 3793
_refine_ls_number_restraints 0
_refine_ls_restrained_S_all 1.047
_refine_ls_R_factor_all 0.0321
_refine_ls_R_factor_gt 0.0254
_refine_ls_shift/su_max 0.001
_refine_ls_shift/su_mean 0.000
_refine_ls_structure_factor_coef Fsqd
_refine_ls_weighting_details 'calc w=1/[\s^2^(Fo^2^)+(0.0350P)^2^+0.6780P] where P=(Fo^2^+2Fc^2^)/3'
_refine_ls_weighting_scheme calc
_refine_ls_wR_factor_gt 0.0670
_refine_ls_wR_factor_ref 0.0709
_reflns_number_gt 3270
_reflns_number_total 3793
_reflns_threshold_expression >2sigma(I)
_cod_data_source_file c8md00223a2.cif
_cod_data_source_block aaaaa
_cod_database_code 7124503
_olex2_refinement_description
;
1. Fixed Uiso
 At 1.2 times of:
  All C(H) groups, All C(H,H) groups
 At 1.5 times of:
  All C(H,H,H) groups
2.a Secondary CH2 refined with riding coordinates:
 C18(H18A,H18B)
2.b Aromatic/amide H refined with riding coordinates:
 C10(H10), C12(H12), C13(H13), C16(H16), C1(H1), C5(H5), C3(H3), C15(H15),
 C7(H7), C2(H2), C6(H6)
2.c Idealised Me refined as rotating group:
 C19(H19A,H19B,H19C)
;
_olex2_submission_special_instructions 'No special instructions were received'

loop_
_space_group_symop_id
_space_group_symop_operation_xyz
1 'x, y, z'
2 '-x+1/2, y+1/2, -z+1/2'
3 '-x, -y, -z'
4 'x-1/2, -y-1/2, z-1/2'

loop_
_atom_site_label
_atom_site_type_symbol
_atom_site_fract_x
_atom_site_fract_y
_atom_site_fract_z
_atom_site_U_iso_or_equiv
_atom_site_adp_type
_atom_site_occupancy
_atom_site_calc_flag
_atom_site_refinement_flags_posn
Cu1 Cu 0.11070(2) 0.337707(17) 0.087815(14) 0.02788(8) Uani 1 d .
Cl1 Cl 0.04548(5) 0.36413(5) -0.05786(3) 0.04297(14) Uani 1 d .
Cl2 Cl 0.30133(5) 0.43888(4) 0.12141(4) 0.04612(14) Uani 1 d .
C10 C 0.1336(2) 0.17539(15) 0.22437(13) 0.0330(4) Uani 1 d .
H10 H 0.1807 0.1193 0.2572 0.040 Uiso 1 calc R
N1 N -0.07497(16) 0.32761(12) 0.12063(10) 0.0292(3) Uani 1 d .
N2 N 0.18722(15) 0.21282(12) 0.16148(10) 0.0285(3) Uani 1 d .
C11 C 0.31493(19) 0.16814(14) 0.14476(12) 0.0296(4) Uani 1 d .
O2 O 0.71799(15) 0.10176(13) 0.00763(11) 0.0511(4) Uani 1 d .
C12 C 0.4166(2) 0.12262(17) 0.21083(13) 0.0382(4) Uani 1 d .
H12 H 0.4021 0.1169 0.2685 0.046 Uiso 1 calc R
C13 C 0.5396(2) 0.08585(17) 0.19029(14) 0.0405(5) Uani 1 d .
H13 H 0.6068 0.0540 0.2342 0.049 Uiso 1 calc R
C16 C 0.3360(2) 0.17423(16) 0.05850(13) 0.0349(4) Uani 1 d .
H16 H 0.2664 0.2021 0.0138 0.042 Uiso 1 calc R
C8 C 0.0060(2) 0.21234(15) 0.24932(12) 0.0319(4) Uani 1 d .
C1 C -0.1780(2) 0.38466(17) 0.07220(14) 0.0372(4) Uani 1 d .
H1 H -0.1647 0.4130 0.0188 0.045 Uiso 1 calc R
C5 C -0.2395(2) 0.25770(17) 0.30976(14) 0.0408(5) Uani 1 d .
H5 H -0.3201 0.2735 0.3304 0.049 Uiso 1 calc R
C4 C -0.2200(2) 0.30318(15) 0.22920(13) 0.0336(4) Uani 1 d .
C3 C -0.3251(2) 0.36536(18) 0.17605(15) 0.0425(5) Uani 1 d .
H3 H -0.4077 0.3797 0.1948 0.051 Uiso 1 calc R
C15 C 0.4603(2) 0.13902(17) 0.03862(14) 0.0380(5) Uani 1 d .
H15 H 0.4744 0.1442 -0.0191 0.046 Uiso 1 calc R
C7 C -0.0214(2) 0.16856(16) 0.32680(14) 0.0407(5) Uani 1 d .
H7 H 0.0438 0.1222 0.3595 0.049 Uiso 1 calc R
C14 C 0.5638(2) 0.09597(15) 0.10501(14) 0.0349(4) Uani 1 d .
O1 O 0.79121(17) 0.01620(15) 0.13653(12) 0.0623(5) Uani 1 d .
C2 C -0.3052(2) 0.40423(18) 0.09736(15) 0.0439(5) Uani 1 d .
H2 H -0.3750 0.4433 0.0607 0.053 Uiso 1 calc R
C6 C -0.1423(2) 0.19127(18) 0.35758(15) 0.0440(5) Uani 1 d .
H6 H -0.1565 0.1613 0.4103 0.053 Uiso 1 calc R
C17 C 0.7031(2) 0.06527(17) 0.08681(16) 0.0430(5) Uani 1 d .
C18 C 0.8485(2) 0.0773(2) -0.01880(18) 0.0576(7) Uani 1 d .
H18A H 0.8672 0.0012 -0.0135 0.069 Uiso 1 calc R
H18B H 0.9251 0.1149 0.0190 0.069 Uiso 1 calc R
C9 C -0.09532(19) 0.28290(14) 0.19875(12) 0.0281(4) Uani 1 d .
C19 C 0.8354(3) 0.1118(3) -0.1127(2) 0.0775(9) Uani 1 d .
H19A H 0.7568 0.0768 -0.1491 0.116 Uiso 1 calc GR
H19B H 0.9189 0.0931 -0.1328 0.116 Uiso 1 calc GR
H19C H 0.8222 0.1878 -0.1167 0.116 Uiso 1 calc GR

loop_
_atom_site_aniso_label
_atom_site_aniso_U_11
_atom_site_aniso_U_22
_atom_site_aniso_U_33
_atom_site_aniso_U_23
_atom_site_aniso_U_13
_atom_site_aniso_U_12
Cu1 0.02385(13) 0.03134(14) 0.02920(13) 0.00377(9) 0.00721(9) -0.00052(8)
Cl1 0.0420(3) 0.0610(3) 0.0265(2) 0.0013(2) 0.0085(2) 0.0064(2)
Cl2 0.0316(3) 0.0382(3) 0.0648(3) 0.0032(2) 0.0012(2) -0.0086(2)
C10 0.0373(10) 0.0301(10) 0.0327(10) 0.0048(8) 0.0099(8) 0.0059(8)
N1 0.0261(8) 0.0300(8) 0.0329(8) 0.0035(6) 0.0094(6) 0.0004(6)
N2 0.0278(8) 0.0287(8) 0.0300(8) 0.0006(6) 0.0079(6) 0.0024(6)
C11 0.0278(9) 0.0276(9) 0.0339(10) -0.0011(7) 0.0078(7) 0.0022(7)
O2 0.0333(8) 0.0591(10) 0.0660(10) 0.0021(8) 0.0217(7) 0.0097(7)
C12 0.0365(11) 0.0475(12) 0.0301(10) 0.0008(9) 0.0058(8) 0.0064(9)
C13 0.0332(10) 0.0431(12) 0.0409(11) 0.0013(9) -0.0021(8) 0.0084(9)
C16 0.0320(10) 0.0412(11) 0.0317(10) 0.0029(8) 0.0074(8) 0.0090(8)
C8 0.0350(10) 0.0296(10) 0.0338(10) 0.0025(8) 0.0129(8) 0.0015(8)
C1 0.0335(10) 0.0394(11) 0.0394(11) 0.0084(9) 0.0092(8) 0.0030(9)
C5 0.0402(11) 0.0429(12) 0.0457(12) -0.0022(9) 0.0238(10) -0.0011(9)
C4 0.0317(10) 0.0307(10) 0.0417(11) -0.0029(8) 0.0150(8) -0.0022(8)
C3 0.0276(10) 0.0463(12) 0.0570(13) 0.0001(10) 0.0169(9) 0.0036(9)
C15 0.0360(11) 0.0421(12) 0.0375(11) -0.0015(9) 0.0115(9) 0.0067(9)
C7 0.0482(12) 0.0381(11) 0.0397(11) 0.0090(9) 0.0179(10) 0.0086(9)
C14 0.0287(9) 0.0301(10) 0.0456(11) -0.0068(8) 0.0068(8) 0.0021(8)
O1 0.0376(9) 0.0767(12) 0.0707(11) 0.0033(9) 0.0065(8) 0.0232(9)
C2 0.0289(10) 0.0470(13) 0.0549(13) 0.0095(10) 0.0062(9) 0.0102(9)
C6 0.0528(13) 0.0449(12) 0.0411(12) 0.0055(9) 0.0252(10) -0.0003(10)
C17 0.0313(10) 0.0378(11) 0.0594(14) -0.0102(10) 0.0087(10) 0.0025(9)
C18 0.0329(11) 0.0608(15) 0.0851(19) -0.0156(14) 0.0263(12) 0.0003(11)
C9 0.0285(9) 0.0248(9) 0.0327(9) -0.0014(7) 0.0102(7) -0.0028(7)
C19 0.0690(18) 0.085(2) 0.090(2) -0.0160(18) 0.0433(17) -0.0166(17)

loop_
_atom_type_symbol
_atom_type_description
_atom_type_scat_dispersion_real
_atom_type_scat_dispersion_imag
_atom_type_scat_source
C C 0.0033 0.0016 'International Tables Vol C Tables 4.2.6.8 and 6.1.1.4'
H H 0.0000 0.0000 'International Tables Vol C Tables 4.2.6.8 and 6.1.1.4'
Cl Cl 0.1484 0.1585 'International Tables Vol C Tables 4.2.6.8 and 6.1.1.4'
Cu Cu 0.3201 1.2651 'International Tables Vol C Tables 4.2.6.8 and 6.1.1.4'
N N 0.0061 0.0033 'International Tables Vol C Tables 4.2.6.8 and 6.1.1.4'
O O 0.0106 0.0060 'International Tables Vol C Tables 4.2.6.8 and 6.1.1.4'

loop_
_geom_angle_atom_site_label_1
_geom_angle_atom_site_label_2
_geom_angle_atom_site_label_3
_geom_angle
Cl2 Cu1 Cl1 101.64(3)
N1 Cu1 Cl1 100.30(6)
N1 Cu1 Cl2 138.00(6)
N2 Cu1 Cl1 133.52(5)
N2 Cu1 Cl2 96.67(7)
N2 Cu1 N1 93.51(7)
N2 C10 C8 126.19(17)
C1 N1 Cu1 116.71(14)
C1 N1 C9 118.56(16)
C9 N1 Cu1 123.51(12)
C10 N2 Cu1 123.71(13)
C10 N2 C11 119.92(16)
C11 N2 Cu1 116.27(12)
C12 C11 N2 123.01(18)
C16 C11 N2 117.10(16)
C16 C11 C12 119.88(18)
C17 O2 C18 116.83(18)
C13 C12 C11 119.57(19)
C12 C13 C14 120.80(18)
C15 C16 C11 120.29(18)
C7 C8 C10 115.44(18)
C7 C8 C9 118.44(18)
C9 C8 C10 125.99(17)
N1 C1 C2 123.55(19)
C6 C5 C4 121.05(19)
C5 C4 C9 119.99(18)
C3 C4 C5 121.18(18)
C3 C4 C9 118.78(18)
C2 C3 C4 119.67(19)
C16 C15 C14 120.0(2)
C8 C7 C6 122.7(2)
C13 C14 C15 119.36(19)
C13 C14 C17 119.58(18)
C15 C14 C17 121.0(2)
C3 C2 C1 118.96(19)
C5 C6 C7 119.3(2)
O2 C17 C14 110.94(18)
O1 C17 O2 124.0(2)
O1 C17 C14 125.1(2)
O2 C18 C19 107.9(2)
N1 C9 C8 121.13(16)
N1 C9 C4 120.36(17)
C4 C9 C8 118.48(17)

loop_
_geom_bond_atom_site_label_1
_geom_bond_atom_site_label_2
_geom_bond_distance
Cu1 Cl1 2.2272(19)
Cu1 Cl2 2.2255(15)
Cu1 N1 1.987(2)
Cu1 N2 1.9855(19)
C10 N2 1.282(2)
C10 C8 1.455(3)
N1 C1 1.331(3)
N1 C9 1.378(2)
N2 C11 1.440(2)
C11 C12 1.390(3)
C11 C16 1.388(3)
O2 C17 1.338(3)
O2 C18 1.451(3)
C12 C13 1.385(3)
C13 C14 1.388(3)
C16 C15 1.386(3)
C8 C7 1.389(3)
C8 C9 1.432(3)
C1 C2 1.399(3)
C5 C4 1.414(3)
C5 C6 1.360(3)
C4 C3 1.409(3)
C4 C9 1.417(3)
C3 C2 1.357(3)
C15 C14 1.391(3)
C7 C6 1.392(3)
C14 C17 1.497(3)
O1 C17 1.198(3)
C18 C19 1.489(4)
